data_7708034
loop_
_publ_author_name
'Rummel, Lena'
'Lassandro, Giuliano'
'Seidl, Michael'
'Timoshkin, Alexey Y.'
'Scheer, Manfred'

_publ_section_title
;
 Reactivity of the pentelidene complexes
 [Cp*E{W(CO)<sub>5</sub>}<sub>2</sub>] (E = P, As) towards dichalcogenides
 and chalcogenols - synthesis of novel chalcogenopentelidene complexes.
;
_journal_issue 36
_journal_name_full 'Dalton transactions (Cambridge, England : 2003)'
_journal_page_first 12648
_journal_page_last 12654
_journal_paper_doi 10.1039/d1dt01866c
_journal_volume 50
_journal_year 2021
_chemical_formula_moiety 'C19 H11 O10 P Se W2'
_chemical_formula_sum 'C19 H11 O10 P Se W2'
_chemical_formula_weight 876.90
_space_group_crystal_system triclinic
_space_group_IT_number 2
_space_group_name_Hall '-P 1'
_space_group_name_H-M_alt 'P -1'
_atom_sites_solution_hydrogens geom
_atom_sites_solution_primary dual
_audit_creation_date 2020-07-10
_audit_creation_method
;
Olex2 1.3-alpha
(compiled 2020.06.28 svn.raecde09e for OlexSys, GUI svn.r6132)
;
_audit_update_record
;
2021-05-13 deposited with the CCDC.	2021-08-03 downloaded from the CCDC.
;
_cell_angle_alpha 66.5430(10)
_cell_angle_beta 78.3160(10)
_cell_angle_gamma 72.3750(10)
_cell_formula_units_Z 4
_cell_length_a 9.61900(10)
_cell_length_b 15.3701(2)
_cell_length_c 18.5803(3)
_cell_measurement_reflns_used 22720
_cell_measurement_temperature 123.00(14)
_cell_measurement_theta_max 66.3910
_cell_measurement_theta_min 4.7990
_cell_volume 2391.11(6)
_computing_cell_refinement 'CrysAlisPro 1.171.41.76a (Rigaku OD, 2020)'
_computing_data_collection 'CrysAlisPro 1.171.41.76a (Rigaku OD, 2020)'
_computing_data_reduction 'CrysAlisPro 1.171.41.76a (Rigaku OD, 2020)'
_computing_molecular_graphics 'Olex2 1.3-alpha (Dolomanov et al., 2009)'
_computing_publication_material 'Olex2 1.3-alpha (Dolomanov et al., 2009)'
_computing_structure_refinement 'SHELXL 2018/3 (Sheldrick, 2015)'
_computing_structure_solution 'SHELXT 2018/2 (Sheldrick, 2018)'
_diffrn_ambient_environment N~2~
_diffrn_ambient_temperature 123.00(14)
_diffrn_detector 'CCD plate'
_diffrn_detector_area_resol_mean 5.2715
_diffrn_detector_type Ruby
_diffrn_measured_fraction_theta_full 0.988
_diffrn_measured_fraction_theta_max 0.988
_diffrn_measurement_details
;
List of Runs (angles in degrees, time in seconds):

  # Type    Start    End  Width  t~exp~   \w     \q     \k     \f   Frames
#--------------------------------------------------------------------------
  1  \w     12.00 101.00   0.50    1.00    --   41.19  57.00  30.00  178
  2  \w    -13.00  64.00   0.50    1.00    --   41.19 -38.00  60.00  154
  3  \w    -28.00  74.00   0.50    1.00    --   41.19 -77.00-120.00  204
  4  \w     29.00  67.00   0.50    2.00    --   93.50 -93.00 132.86   76
  5  \w     73.00 123.00   0.50    2.00    --   93.50 -93.00 -33.11  100
  6  \w     10.00  49.00   0.50    2.00    --   93.50 -15.00-150.00   78
  7  \w     12.00  39.00   0.50    2.00    --   93.50 -93.00 -33.11   54
  8  \w     23.00 120.00   0.50    2.00    --   93.50 -77.00-120.00  194
  9  \w     75.00 164.00   0.50    2.00    --   93.50  30.00-150.00  178
 10  \w     19.00  56.00   0.50    2.00    --   93.50 -61.00 -30.00   74
 11  \w     77.00 124.00   0.50    2.00    --   93.50 -61.00 -30.00   94
 12  \w     52.00  77.00   0.50    2.00    --   93.50 -45.00 -90.00   50
 13  \w     73.00 105.00   0.50    2.00    --   93.50 125.00 -30.00   64
 14  \w     85.00 111.00   0.50    2.00    --   93.50 -15.00-150.00   52
 15  \w     44.00  75.00   0.50    2.00    --   93.50-125.00 150.00   62
 16  \w    117.00 143.00   0.50    2.00    --   93.50 -15.00-150.00   52
 17  \w     37.00  68.00   0.50    2.00    --   93.50 -30.00 -60.00   62
 18  \w     83.00 131.00   0.50    2.00    --   93.50 -93.00 132.86   96
 19  \w     17.00  53.00   0.50    2.00    --   93.50 -77.00  60.00   72
 20  \w     66.00 120.00   0.50    2.00    --   93.50 -77.00  60.00  108
 21  \w     22.00  78.00   0.50    2.00    --   93.50 -61.00 -90.00  112
 22  \w     94.00 123.00   0.50    2.00    --   93.50 -61.00 -90.00   58
 23  \w     20.00  47.00   0.50    2.00    --   93.50-125.00 -90.00   54
 24  \w     58.00  92.00   0.50    2.00    --   93.50-125.00 -90.00   68
 25  \w     54.00 172.00   0.50    2.00    --   93.50  15.00 150.00  236
 26  \w     20.00  77.00   0.50    2.00    --   93.50 -45.00 120.00  114
 27  \w     97.00 123.00   0.50    2.00    --   93.50 -93.00-179.62   52
 28  \w    123.00 164.00   0.50    2.00    --   93.50 125.00 -30.00   82
 29  \w     51.00  77.00   0.50    2.00    --   93.50 -93.00-179.62   52
 30  \w   -120.00  -8.00   0.50    1.00    --  -41.19 -77.00  90.00  224
 31  \w      8.00 120.00   0.50    1.00    --   41.19  77.00-150.00  224
 32  \w     -3.00  95.00   0.50    1.00    --   41.19-125.00   0.00  196
 33  \w     12.00 115.00   0.50    1.00    --   41.19  57.00 120.00  206
 34  \w     12.00 115.00   0.50    1.00    --   41.19  57.00 -30.00  206
 35  \w     63.00 163.00   0.50    2.00    --   93.50  61.00   0.00  200
 36  \w     66.00 168.00   0.50    2.00    --   93.50  45.00 -60.00  204
;
_diffrn_measurement_device 'four-circle diffractometer'
_diffrn_measurement_device_type 'Xcalibur, Ruby, Gemini ultra'
_diffrn_measurement_method '\w scans'
_diffrn_orient_matrix_type 'CrysAlisPro convention (1999,Acta A55,543-557)'
_diffrn_orient_matrix_UB_11 0.0153893000
_diffrn_orient_matrix_UB_12 -0.1060207000
_diffrn_orient_matrix_UB_13 0.0588169000
_diffrn_orient_matrix_UB_21 -0.0257199000
_diffrn_orient_matrix_UB_22 0.0361711000
_diffrn_orient_matrix_UB_23 0.0690690000
_diffrn_orient_matrix_UB_31 -0.1661083000
_diffrn_orient_matrix_UB_32 0.0129158000
_diffrn_orient_matrix_UB_33 0.0034044000
_diffrn_radiation_monochromator mirror
_diffrn_radiation_probe x-ray
_diffrn_radiation_type 'Cu K\a'
_diffrn_radiation_wavelength 1.54184
_diffrn_reflns_av_R_equivalents 0.0438
_diffrn_reflns_av_unetI/netI 0.0297
_diffrn_reflns_Laue_measured_fraction_full 0.988
_diffrn_reflns_Laue_measured_fraction_max 0.988
_diffrn_reflns_limit_h_max 10
_diffrn_reflns_limit_h_min -11
_diffrn_reflns_limit_k_max 18
_diffrn_reflns_limit_k_min -18
_diffrn_reflns_limit_l_max 21
_diffrn_reflns_limit_l_min -22
_diffrn_reflns_number 29701
_diffrn_reflns_point_group_measured_fraction_full 0.988
_diffrn_reflns_point_group_measured_fraction_max 0.988
_diffrn_reflns_theta_full 66.589
_diffrn_reflns_theta_max 66.589
_diffrn_reflns_theta_min 3.235
_diffrn_source 'fine-focus sealed X-ray tube'
_diffrn_source_type 'Enhance Ultra (Cu) X-ray Source'
_exptl_absorpt_coefficient_mu 20.365
_exptl_absorpt_correction_T_max 0.116
_exptl_absorpt_correction_T_min 0.010
_exptl_absorpt_correction_type analytical
_exptl_absorpt_process_details
;
CrysAlisPro 1.171.41.76a (Rigaku Oxford Diffraction, 2020)
Analytical numeric absorption correction using a multifaceted crystal
model based on expressions derived by R.C. Clark & J.S. Reid.
(Clark, R. C. & Reid, J. S. (1995). Acta Cryst. A51, 887-897)
Empirical absorption correction using spherical harmonics,
implemented in SCALE3 ABSPACK scaling algorithm.
;
_exptl_crystal_colour 'metallic dark green'
_exptl_crystal_colour_lustre metallic
_exptl_crystal_colour_modifier dark
_exptl_crystal_colour_primary green
_exptl_crystal_density_diffrn 2.436
_exptl_crystal_description block
_exptl_crystal_F_000 1608
_exptl_crystal_size_max 0.6
_exptl_crystal_size_mid 0.33
_exptl_crystal_size_min 0.28
_refine_diff_density_max 1.330
_refine_diff_density_min -2.630
_refine_diff_density_rms 0.228
_refine_ls_extinction_coef 0.00082(2)
_refine_ls_extinction_expression Fc^*^=kFc[1+0.001xFc^2^\l^3^/sin(2\q)]^-1/4^
_refine_ls_extinction_method 'SHELXL-2018/3 (Sheldrick 2018)'
_refine_ls_goodness_of_fit_ref 1.224
_refine_ls_hydrogen_treatment constr
_refine_ls_matrix_type full
_refine_ls_number_parameters 602
_refine_ls_number_reflns 8372
_refine_ls_number_restraints 0
_refine_ls_restrained_S_all 1.224
_refine_ls_R_factor_all 0.0323
_refine_ls_R_factor_gt 0.0316
_refine_ls_shift/su_max 0.002
_refine_ls_shift/su_mean 0.000
_refine_ls_structure_factor_coef Fsqd
_refine_ls_weighting_details 'w=1/[\s^2^(Fo^2^)+(0.0494P)^2^+0.1860P] where P=(Fo^2^+2Fc^2^)/3'
_refine_ls_weighting_scheme calc
_refine_ls_wR_factor_gt 0.0837
_refine_ls_wR_factor_ref 0.0842
_reflns_Friedel_coverage 0.000
_reflns_number_gt 8226
_reflns_number_total 8372
_reflns_threshold_expression 'I > 2\s(I)'
_cod_data_source_file d1dt01866c2.cif
_cod_data_source_block gl13_ap_abs_ana
_cod_depositor_comments
;
Adding full bibliography for 7708032--7708039.cif.

2024-09-23
Z value and formula fixed to values more according to usual
chemical conventions.                 miguel
;
_cod_original_formula_sum 'C38 H22 O20 P2 Se2 W4'
_cod_original_formula_weight 1753.81
_cod_original_formula_moiety '2(C19 H11 O10 P Se W2)'
_cod_original_formula_units_Z 2
_cod_original_cell_volume 2391.12(6)
_cod_database_code 7708034
_shelx_shelxl_version_number 2018/3
_chemical_oxdiff_formula C38H22O20P2Se2W4
_shelx_space_group_comment
;
The symmetry employed for this shelxl refinement is uniquely defined
by the following loop, which should always be used as a source of
symmetry information in preference to the above space-group names.
They are only intended as comments.
;
_shelx_estimated_absorpt_t_max 0.070
_shelx_estimated_absorpt_t_min 0.029
_reflns_odcompleteness_completeness 97.90
_reflns_odcompleteness_iscentric 1
_reflns_odcompleteness_theta 66.97
_olex2_refinement_description
;
1. Fixed Uiso
 At 1.2 times of:
  All C(H) groups
 At 1.5 times of:
  All C(H,H,H) groups
2.a Aromatic/amide H refined with riding coordinates:
 C32(H32), C15(H15), C34(H34), C13(H13)
2.b Idealised Me refined as rotating group:
 C37(H37A,H37B,H37C), C19(H19A,H19B,H19C), C36(H36A,H36B,H36C), C38(H38A,H38B,
 H38C), C17(H17A,H17B,H17C), C18(H18A,H18B,H18C)
;
_olex2_submission_special_instructions 'No special instructions were received'
_oxdiff_exptl_absorpt_empirical_details
;
Empirical correction (ABSPACK) includes:
- Absorption correction using spherical harmonics
- Frame scaling
;
_oxdiff_exptl_absorpt_empirical_full_max 3.491
_oxdiff_exptl_absorpt_empirical_full_min 0.595

loop_
_space_group_symop_operation_xyz
'x, y, z'
'-x, -y, -z'

loop_
_atom_site_label
_atom_site_type_symbol
_atom_site_fract_x
_atom_site_fract_y
_atom_site_fract_z
_atom_site_U_iso_or_equiv
_atom_site_adp_type
_atom_site_occupancy
_atom_site_site_symmetry_order
_atom_site_calc_flag
_atom_site_refinement_flags_posn
_atom_site_refinement_flags_adp
_atom_site_refinement_flags_occupancy
_atom_site_disorder_assembly
_atom_site_disorder_group
W4 W 1.05553(2) 0.19343(2) 1.00016(2) 0.01361(8) Uani 1 1 d . . . . .
W3 W 0.59303(2) 0.30935(2) 0.93572(2) 0.01472(8) Uani 1 1 d . . . . .
W2 W 1.11858(2) 0.65803(2) 0.71227(2) 0.01578(8) Uani 1 1 d . . . . .
W1 W 0.65988(2) 0.79129(2) 0.64780(2) 0.01563(8) Uani 1 1 d . . . . .
Se2 Se 0.96120(5) 0.18928(4) 0.82288(3) 0.01975(12) Uani 1 1 d . . . . .
Se1 Se 1.02644(5) 0.69778(4) 0.51906(3) 0.02218(13) Uani 1 1 d . . . . .
P2 P 0.85262(12) 0.23756(8) 0.92196(6) 0.0136(2) Uani 1 1 d . . . . .
P1 P 0.91857(12) 0.71947(8) 0.62892(7) 0.0150(2) Uani 1 1 d . . . . .
O15 O 0.2551(4) 0.3967(3) 0.9767(2) 0.0288(8) Uani 1 1 d . . . . .
O5 O 0.3244(4) 0.8536(3) 0.7076(2) 0.0284(8) Uani 1 1 d . . . . .
O20 O 1.3202(4) 0.1437(3) 1.1001(2) 0.0299(8) Uani 1 1 d . . . . .
O3 O 0.7094(4) 0.6985(3) 0.8301(2) 0.0321(8) Uani 1 1 d . . . . .
O14 O 0.6091(5) 0.2233(4) 1.1207(2) 0.0484(12) Uani 1 1 d . . . . .
O17 O 1.2257(4) 0.3129(3) 0.8425(2) 0.0306(8) Uani 1 1 d . . . . .
O19 O 0.8820(4) 0.0698(3) 1.1527(2) 0.0287(8) Uani 1 1 d . . . . .
O9 O 0.9588(4) 0.8342(3) 0.7732(2) 0.0327(9) Uani 1 1 d . . . . .
O10 O 1.3762(4) 0.6038(3) 0.8178(3) 0.0351(9) Uani 1 1 d . . . . .
O12 O 0.5059(4) 0.4152(3) 0.7593(2) 0.0361(9) Uani 1 1 d . . . . .
O16 O 0.9097(5) 0.3792(3) 1.0504(3) 0.0353(9) Uani 1 1 d . . . . .
O11 O 0.5187(5) 0.1219(3) 0.9324(3) 0.0383(10) Uani 1 1 d . . . . .
O18 O 1.2082(4) -0.0037(3) 0.9669(2) 0.0320(9) Uani 1 1 d . . . . .
O1 O 0.5594(4) 0.9043(3) 0.4732(2) 0.0358(9) Uani 1 1 d . . . . .
O6 O 1.2869(5) 0.7960(3) 0.5676(2) 0.0369(9) Uani 1 1 d . . . . .
O4 O 0.5823(5) 0.6071(3) 0.6419(3) 0.0418(11) Uani 1 1 d . . . . .
O13 O 0.6451(5) 0.5069(3) 0.9326(3) 0.0414(10) Uani 1 1 d . . . . .
C26 C 1.1650(5) 0.2713(3) 0.8992(3) 0.0204(10) Uani 1 1 d . . . . .
C23 C 0.6061(5) 0.2516(4) 1.0545(3) 0.0282(12) Uani 1 1 d . . . . .
O7 O 1.2733(5) 0.4808(3) 0.6522(2) 0.0345(9) Uani 1 1 d . . . . .
O8 O 0.9605(5) 0.5073(3) 0.8531(3) 0.0385(10) Uani 1 1 d . . . . .
C30 C 0.8314(5) 0.2440(3) 0.7413(3) 0.0174(9) Uani 1 1 d . . . . .
C3 C 0.6923(5) 0.7297(4) 0.7653(3) 0.0249(11) Uani 1 1 d . . . . .
C29 C 1.2247(5) 0.1620(3) 1.0649(3) 0.0200(10) Uani 1 1 d . . . . .
O2 O 0.7141(5) 0.9915(3) 0.6378(3) 0.0453(11) Uani 1 1 d . . . . .
C16 C 0.8209(5) 0.7140(3) 0.4184(3) 0.0189(9) Uani 1 1 d . . . . .
C24 C 0.3755(5) 0.3646(3) 0.9624(3) 0.0219(10) Uani 1 1 d . . . . .
C28 C 0.9426(5) 0.1147(3) 1.0981(3) 0.0176(9) Uani 1 1 d . . . . .
C33 C 0.6652(5) 0.3183(4) 0.6130(3) 0.0217(10) Uani 1 1 d . . . . .
C35 C 0.7617(5) 0.1829(3) 0.7296(3) 0.0197(9) Uani 1 1 d . . . . .
C12 C 0.8888(5) 0.8660(4) 0.3925(3) 0.0227(10) Uani 1 1 d . . . . .
C11 C 0.8948(5) 0.7661(4) 0.4376(3) 0.0186(9) Uani 1 1 d . . . . .
C5 C 0.4451(5) 0.8338(3) 0.6847(3) 0.0197(10) Uani 1 1 d . . . . .
C10 C 1.2837(5) 0.6212(4) 0.7806(3) 0.0210(10) Uani 1 1 d . . . . .
C4 C 0.6124(5) 0.6708(4) 0.6453(3) 0.0264(11) Uani 1 1 d . . . . .
C14 C 0.7303(5) 0.8604(4) 0.3084(3) 0.0227(10) Uani 1 1 d . . . . .
C31 C 0.8207(5) 0.3415(3) 0.6890(3) 0.0206(10) Uani 1 1 d . . . . .
C9 C 1.0166(5) 0.7707(4) 0.7520(3) 0.0238(11) Uani 1 1 d . . . . .
C27 C 1.1531(5) 0.0677(4) 0.9771(3) 0.0204(10) Uani 1 1 d . . . . .
C21 C 0.5489(5) 0.3752(4) 0.8196(3) 0.0241(11) Uani 1 1 d . . . . .
C25 C 0.9611(6) 0.3149(4) 1.0303(3) 0.0244(11) Uani 1 1 d . . . . .
C32 C 0.7364(5) 0.3765(3) 0.6265(3) 0.0213(10) Uani 1 1 d . . . . .
H32 H 0.726628 0.442516 0.591464 0.026 Uiso 1 1 calc R U . . .
C15 C 0.7388(5) 0.7634(4) 0.3541(3) 0.0228(10) Uani 1 1 d . . . . .
H15 H 0.686326 0.729059 0.341170 0.027 Uiso 1 1 calc R U . . .
C34 C 0.6793(5) 0.2226(3) 0.6653(3) 0.0196(9) Uani 1 1 d . . . . .
H34 H 0.630726 0.182503 0.656930 0.024 Uiso 1 1 calc R U . . .
C6 C 1.2278(6) 0.7473(4) 0.6200(3) 0.0242(11) Uani 1 1 d . . . . .
C1 C 0.6055(5) 0.8614(4) 0.5331(3) 0.0240(10) Uani 1 1 d . . . . .
C37 C 0.5754(5) 0.3584(4) 0.5445(3) 0.0251(10) Uani 1 1 d . . . . .
H37A H 0.483657 0.403325 0.554819 0.038 Uiso 1 1 calc R U . . .
H37B H 0.553463 0.304440 0.537066 0.038 Uiso 1 1 calc R U . . .
H37C H 0.630399 0.393650 0.496791 0.038 Uiso 1 1 calc R U . . .
C22 C 0.6295(6) 0.4357(4) 0.9333(3) 0.0287(11) Uani 1 1 d . . . . .
C20 C 0.5469(5) 0.1865(4) 0.9347(3) 0.0253(11) Uani 1 1 d . . . . .
C19 C 0.8293(6) 0.6074(4) 0.4652(3) 0.0264(11) Uani 1 1 d . . . . .
H19A H 0.928770 0.568677 0.457116 0.040 Uiso 1 1 calc R U . . .
H19B H 0.759515 0.586549 0.447827 0.040 Uiso 1 1 calc R U . . .
H19C H 0.805255 0.597623 0.521323 0.040 Uiso 1 1 calc R U . . .
C2 C 0.6960(6) 0.9203(4) 0.6410(3) 0.0278(11) Uani 1 1 d . . . . .
C36 C 0.8922(6) 0.4079(4) 0.7022(3) 0.0296(11) Uani 1 1 d . . . . .
H36A H 0.848416 0.418173 0.751481 0.044 Uiso 1 1 calc R U . . .
H36B H 0.877354 0.471007 0.658216 0.044 Uiso 1 1 calc R U . . .
H36C H 0.997407 0.377822 0.705337 0.044 Uiso 1 1 calc R U . . .
C13 C 0.8060(5) 0.9101(4) 0.3286(3) 0.0242(10) Uani 1 1 d . . . . .
H13 H 0.800730 0.976964 0.297353 0.029 Uiso 1 1 calc R U . . .
C8 C 1.0139(5) 0.5622(4) 0.8041(3) 0.0254(11) Uani 1 1 d . . . . .
C38 C 0.7775(6) 0.0769(4) 0.7817(3) 0.0274(11) Uani 1 1 d . . . . .
H38A H 0.875217 0.038637 0.770025 0.041 Uiso 1 1 calc R U . . .
H38B H 0.702983 0.052336 0.771953 0.041 Uiso 1 1 calc R U . . .
H38C H 0.764684 0.070704 0.837089 0.041 Uiso 1 1 calc R U . . .
C17 C 0.9657(7) 0.9244(4) 0.4127(4) 0.0346(12) Uani 1 1 d . . . . .
H17A H 0.923219 0.929353 0.463963 0.052 Uiso 1 1 calc R U . . .
H17B H 0.953538 0.990175 0.372193 0.052 Uiso 1 1 calc R U . . .
H17C H 1.070200 0.891635 0.415130 0.052 Uiso 1 1 calc R U . . .
C7 C 1.2182(5) 0.5448(4) 0.6735(3) 0.0236(11) Uani 1 1 d . . . . .
C18 C 0.6404(6) 0.9122(4) 0.2388(3) 0.0329(12) Uani 1 1 d . . . . .
H18A H 0.601501 0.865184 0.230549 0.049 Uiso 1 1 calc R U . . .
H18B H 0.702161 0.941381 0.191558 0.049 Uiso 1 1 calc R U . . .
H18C H 0.558997 0.963810 0.248900 0.049 Uiso 1 1 calc R U . . .

loop_
_atom_site_aniso_label
_atom_site_aniso_U_11
_atom_site_aniso_U_22
_atom_site_aniso_U_33
_atom_site_aniso_U_23
_atom_site_aniso_U_13
_atom_site_aniso_U_12
W4 0.01091(13) 0.01723(12) 0.01299(13) -0.00546(9) -0.00244(8) -0.00303(8)
W3 0.00950(13) 0.01904(12) 0.01574(13) -0.00735(9) -0.00191(8) -0.00175(8)
W2 0.01115(13) 0.02226(12) 0.01508(13) -0.00898(9) -0.00302(8) -0.00152(9)
W1 0.01001(13) 0.01899(12) 0.01798(13) -0.00815(9) -0.00181(8) -0.00133(8)
Se2 0.0141(3) 0.0282(3) 0.0173(3) -0.0128(2) -0.00434(19) 0.00246(19)
Se1 0.0122(3) 0.0370(3) 0.0174(3) -0.0143(2) -0.00336(19) 0.0013(2)
P2 0.0105(5) 0.0172(5) 0.0132(5) -0.0057(4) -0.0016(4) -0.0028(4)
P1 0.0104(5) 0.0198(5) 0.0153(6) -0.0070(4) -0.0019(4) -0.0032(4)
O15 0.0124(19) 0.0345(19) 0.048(2) -0.0256(18) -0.0001(15) -0.0050(15)
O5 0.015(2) 0.0345(19) 0.039(2) -0.0211(17) -0.0007(15) -0.0010(15)
O20 0.022(2) 0.040(2) 0.030(2) -0.0120(16) -0.0107(16) -0.0066(16)
O3 0.028(2) 0.043(2) 0.019(2) -0.0112(16) -0.0010(15) -0.0026(17)
O14 0.031(2) 0.078(3) 0.019(2) -0.015(2) -0.0065(17) 0.010(2)
O17 0.029(2) 0.037(2) 0.024(2) -0.0028(16) 0.0003(16) -0.0191(17)
O19 0.0247(19) 0.0330(19) 0.0209(19) -0.0021(15) 0.0031(15) -0.0104(16)
O9 0.034(2) 0.034(2) 0.037(2) -0.0244(18) -0.0041(17) -0.0014(17)
O10 0.024(2) 0.049(2) 0.036(2) -0.0215(19) -0.0147(18) 0.0013(17)
O12 0.022(2) 0.052(2) 0.019(2) -0.0082(17) -0.0056(15) 0.0087(17)
O16 0.039(2) 0.031(2) 0.038(2) -0.0243(18) -0.0029(18) 0.0028(17)
O11 0.031(2) 0.031(2) 0.065(3) -0.0277(19) -0.005(2) -0.0094(17)
O18 0.039(2) 0.0230(18) 0.035(2) -0.0156(16) -0.0100(17) 0.0027(16)
O1 0.022(2) 0.053(2) 0.022(2) -0.0113(18) -0.0062(16) 0.0046(17)
O6 0.037(2) 0.055(2) 0.028(2) -0.0163(19) 0.0018(18) -0.026(2)
O4 0.033(2) 0.033(2) 0.071(3) -0.032(2) 0.006(2) -0.0142(18)
O13 0.033(2) 0.033(2) 0.069(3) -0.029(2) -0.003(2) -0.0115(17)
C26 0.019(2) 0.021(2) 0.024(3) -0.008(2) -0.007(2) -0.0039(19)
C23 0.011(2) 0.043(3) 0.026(3) -0.017(2) 0.0003(19) 0.005(2)
O7 0.040(2) 0.035(2) 0.033(2) -0.0236(17) -0.0100(17) 0.0058(17)
O8 0.037(2) 0.0289(19) 0.036(2) -0.0009(17) 0.0066(18) -0.0098(18)
C30 0.016(2) 0.024(2) 0.012(2) -0.0098(18) -0.0017(17) 0.0012(17)
C3 0.016(3) 0.026(2) 0.030(3) -0.012(2) 0.003(2) -0.0025(19)
C29 0.019(3) 0.021(2) 0.019(2) -0.0061(18) -0.001(2) -0.0060(18)
O2 0.047(3) 0.034(2) 0.067(3) -0.023(2) -0.012(2) -0.0158(19)
C16 0.013(2) 0.024(2) 0.019(2) -0.0124(19) -0.0012(18) 0.0014(18)
C24 0.018(3) 0.025(2) 0.025(3) -0.010(2) -0.006(2) -0.005(2)
C28 0.015(2) 0.017(2) 0.022(3) -0.0085(19) -0.0081(19) -0.0008(18)
C33 0.018(2) 0.028(2) 0.016(2) -0.0095(19) 0.0004(18) -0.0005(19)
C35 0.017(2) 0.019(2) 0.020(2) -0.0063(18) -0.0022(18) -0.0018(18)
C12 0.019(2) 0.026(2) 0.021(3) -0.009(2) 0.0059(19) -0.0077(19)
C11 0.012(2) 0.030(2) 0.016(2) -0.0108(19) -0.0013(17) -0.0045(18)
C5 0.019(3) 0.018(2) 0.024(3) -0.0122(19) -0.004(2) -0.0003(18)
C10 0.015(2) 0.028(2) 0.021(2) -0.0102(19) -0.0059(19) -0.0013(18)
C4 0.011(2) 0.030(3) 0.033(3) -0.013(2) 0.002(2) 0.0026(19)
C14 0.014(2) 0.033(3) 0.016(2) -0.010(2) 0.0022(18) 0.0001(19)
C31 0.015(2) 0.025(2) 0.023(2) -0.014(2) 0.0001(18) 0.0009(18)
C9 0.018(2) 0.032(3) 0.023(3) -0.011(2) -0.009(2) -0.003(2)
C27 0.019(2) 0.027(2) 0.014(2) -0.0026(18) -0.0050(18) -0.007(2)
C21 0.014(2) 0.032(3) 0.022(3) -0.010(2) 0.004(2) -0.003(2)
C25 0.019(3) 0.036(3) 0.018(2) -0.007(2) -0.0031(19) -0.009(2)
C32 0.019(2) 0.020(2) 0.018(2) -0.0058(18) 0.0001(18) 0.0024(18)
C15 0.017(2) 0.034(3) 0.021(3) -0.014(2) -0.0024(19) -0.005(2)
C34 0.018(2) 0.022(2) 0.020(2) -0.0098(18) -0.0042(18) -0.0012(18)
C6 0.020(3) 0.035(3) 0.021(3) -0.012(2) 0.000(2) -0.011(2)
C1 0.015(2) 0.031(2) 0.025(3) -0.014(2) 0.003(2) -0.0022(19)
C37 0.016(2) 0.030(2) 0.025(3) -0.010(2) -0.0024(19) 0.0009(19)
C22 0.019(3) 0.033(3) 0.034(3) -0.012(2) 0.000(2) -0.007(2)
C20 0.012(2) 0.029(3) 0.027(3) -0.007(2) -0.0020(19) 0.0011(19)
C19 0.027(3) 0.021(2) 0.031(3) -0.008(2) -0.007(2) -0.004(2)
C2 0.020(3) 0.027(3) 0.034(3) -0.009(2) -0.005(2) -0.003(2)
C36 0.032(3) 0.028(3) 0.031(3) -0.009(2) -0.004(2) -0.012(2)
C13 0.021(3) 0.025(2) 0.020(3) -0.006(2) 0.0046(19) -0.0040(19)
C8 0.017(2) 0.029(3) 0.028(3) -0.012(2) -0.006(2) 0.002(2)
C38 0.028(3) 0.024(2) 0.030(3) -0.008(2) -0.011(2) -0.002(2)
C17 0.037(3) 0.037(3) 0.037(3) -0.018(2) 0.002(2) -0.016(3)
C7 0.017(2) 0.032(3) 0.021(3) -0.009(2) -0.0071(19) -0.004(2)
C18 0.019(3) 0.042(3) 0.026(3) -0.001(2) -0.005(2) -0.005(2)

loop_
_atom_type_symbol
_atom_type_description
_atom_type_scat_dispersion_real
_atom_type_scat_dispersion_imag
_atom_type_scat_source
C C 0.0181 0.0091 'International Tables Vol C Tables 4.2.6.8 and 6.1.1.4'
H H 0.0000 0.0000 'International Tables Vol C Tables 4.2.6.8 and 6.1.1.4'
O O 0.0492 0.0322 'International Tables Vol C Tables 4.2.6.8 and 6.1.1.4'
P P 0.2955 0.4335 'International Tables Vol C Tables 4.2.6.8 and 6.1.1.4'
Se Se -0.7943 1.1372 'International Tables Vol C Tables 4.2.6.8 and 6.1.1.4'
W W -5.4734 5.5774 'International Tables Vol C Tables 4.2.6.8 and 6.1.1.4'

loop_
_exptl_crystal_face_index_h
_exptl_crystal_face_index_k
_exptl_crystal_face_index_l
_exptl_crystal_face_perp_dist
1 10 4 0.1475
4 -5 -2 0.1590
-3 7 2 0.2253
-6 -2 -4 0.1936
1 1 11 0.2414
6 2 5 0.1286
4 2 10 0.1870
-5 -2 -7 0.2109
1 9 7 0.1410
2 10 7 0.1437
-1 -10 -7 0.1378
2 -8 -6 0.1376
1 10 5 0.1295
1 9 -1 0.2065
0 5 -7 0.2591
-4 3 -6 0.2401
6 0 4 0.1388
-1 -5 7 0.1824
0 -1 -12 0.2416
-5 -2 -9 0.2046
-5 -4 -9 0.1941
0 -4 -12 0.2070
0 -7 -11 0.1665
-5 -6 -9 0.1870
-6 -4 -5 0.1857
1 -8 -8 0.1338
-6 -7 -4 0.2000
5 -2 0 0.1461

loop_
_geom_angle_atom_site_label_1
_geom_angle_atom_site_label_2
_geom_angle_atom_site_label_3
_geom_angle
_geom_angle_site_symmetry_1
_geom_angle_site_symmetry_3
_geom_angle_publ_flag
C26 W4 P2 87.44(13) . . ?
C29 W4 P2 177.82(13) . . ?
C29 W4 C26 91.55(19) . . ?
C29 W4 C28 90.34(18) . . ?
C29 W4 C27 88.61(18) . . ?
C29 W4 C25 88.72(19) . . ?
C28 W4 P2 90.72(12) . . ?
C28 W4 C26 177.85(17) . . ?
C28 W4 C27 88.97(19) . . ?
C28 W4 C25 88.76(19) . . ?
C27 W4 P2 93.32(13) . . ?
C27 W4 C26 90.05(19) . . ?
C27 W4 C25 176.48(19) . . ?
C25 W4 P2 89.39(13) . . ?
C25 W4 C26 92.3(2) . . ?
C23 W3 P2 87.14(14) . . ?
C23 W3 C24 85.6(2) . . ?
C23 W3 C21 171.90(19) . . ?
C23 W3 C22 88.9(2) . . ?
C23 W3 C20 93.1(2) . . ?
C24 W3 P2 172.68(14) . . ?
C24 W3 C21 86.3(2) . . ?
C24 W3 C22 87.6(2) . . ?
C24 W3 C20 90.26(19) . . ?
C21 W3 P2 100.96(14) . . ?
C21 W3 C20 86.9(2) . . ?
C22 W3 P2 91.41(15) . . ?
C22 W3 C21 90.8(2) . . ?
C22 W3 C20 177.0(2) . . ?
C20 W3 P2 90.97(14) . . ?
C10 W2 P1 174.11(14) . . ?
C10 W2 C9 88.72(19) . . ?
C10 W2 C6 90.1(2) . . ?
C10 W2 C8 89.7(2) . . ?
C10 W2 C7 91.54(19) . . ?
C9 W2 P1 86.34(13) . . ?
C9 W2 C8 91.9(2) . . ?
C6 W2 P1 86.78(14) . . ?
C6 W2 C9 90.8(2) . . ?
C6 W2 C8 177.3(2) . . ?
C8 W2 P1 93.70(14) . . ?
C7 W2 P1 93.44(13) . . ?
C7 W2 C9 179.2(2) . . ?
C7 W2 C6 89.9(2) . . ?
C7 W2 C8 87.4(2) . . ?
C3 W1 P1 84.35(14) . . ?
C3 W1 C4 94.5(2) . . ?
C3 W1 C1 173.86(19) . . ?
C3 W1 C2 90.5(2) . . ?
C5 W1 P1 169.29(14) . . ?
C5 W1 C3 85.5(2) . . ?
C5 W1 C4 87.14(19) . . ?
C5 W1 C1 88.6(2) . . ?
C5 W1 C2 91.0(2) . . ?
C4 W1 P1 90.34(14) . . ?
C4 W1 C1 86.8(2) . . ?
C4 W1 C2 174.5(2) . . ?
C1 W1 P1 101.66(14) . . ?
C1 W1 C2 88.0(2) . . ?
C2 W1 P1 92.45(15) . . ?
C30 Se2 P2 109.08(14) . . ?
C11 Se1 P1 109.85(14) . . ?
W3 P2 W4 134.90(5) . . ?
Se2 P2 W4 102.22(4) . . ?
Se2 P2 W3 122.85(5) . . ?
W1 P1 W2 133.23(5) . . ?
Se1 P1 W2 103.50(5) . . ?
Se1 P1 W1 123.27(5) . . ?
O17 C26 W4 178.5(4) . . ?
O14 C23 W3 177.0(5) . . ?
C35 C30 Se2 119.2(3) . . ?
C35 C30 C31 121.3(4) . . ?
C31 C30 Se2 119.1(3) . . ?
O3 C3 W1 178.0(4) . . ?
O20 C29 W4 178.9(5) . . ?
C11 C16 C19 121.6(4) . . ?
C15 C16 C11 118.0(4) . . ?
C15 C16 C19 120.4(4) . . ?
O15 C24 W3 179.0(4) . . ?
O19 C28 W4 178.9(4) . . ?
C32 C33 C37 121.0(4) . . ?
C34 C33 C32 117.9(4) . . ?
C34 C33 C37 121.1(4) . . ?
C30 C35 C38 122.7(4) . . ?
C34 C35 C30 117.7(4) . . ?
C34 C35 C38 119.6(4) . . ?
C11 C12 C17 122.5(5) . . ?
C13 C12 C11 117.2(4) . . ?
C13 C12 C17 120.3(5) . . ?
C16 C11 Se1 119.5(4) . . ?
C16 C11 C12 121.4(4) . . ?
C12 C11 Se1 118.7(3) . . ?
O5 C5 W1 177.0(4) . . ?
O10 C10 W2 177.7(4) . . ?
O4 C4 W1 177.2(5) . . ?
C15 C14 C13 118.1(4) . . ?
C15 C14 C18 121.4(5) . . ?
C13 C14 C18 120.5(5) . . ?
C30 C31 C36 121.6(4) . . ?
C32 C31 C30 118.0(4) . . ?
C32 C31 C36 120.3(4) . . ?
O9 C9 W2 179.0(4) . . ?
O18 C27 W4 177.6(4) . . ?
O12 C21 W3 171.0(4) . . ?
O16 C25 W4 176.9(4) . . ?
C33 C32 H32 118.8 . . ?
C31 C32 C33 122.4(4) . . ?
C31 C32 H32 118.8 . . ?
C16 C15 H15 118.8 . . ?
C14 C15 C16 122.5(5) . . ?
C14 C15 H15 118.8 . . ?
C33 C34 C35 122.7(4) . . ?
C33 C34 H34 118.7 . . ?
C35 C34 H34 118.7 . . ?
O6 C6 W2 178.3(4) . . ?
O1 C1 W1 172.0(4) . . ?
C33 C37 H37A 109.5 . . ?
C33 C37 H37B 109.5 . . ?
C33 C37 H37C 109.5 . . ?
H37A C37 H37B 109.5 . . ?
H37A C37 H37C 109.5 . . ?
H37B C37 H37C 109.5 . . ?
O13 C22 W3 177.8(5) . . ?
O11 C20 W3 177.7(5) . . ?
C16 C19 H19A 109.5 . . ?
C16 C19 H19B 109.5 . . ?
C16 C19 H19C 109.5 . . ?
H19A C19 H19B 109.5 . . ?
H19A C19 H19C 109.5 . . ?
H19B C19 H19C 109.5 . . ?
O2 C2 W1 179.1(6) . . ?
C31 C36 H36A 109.5 . . ?
C31 C36 H36B 109.5 . . ?
C31 C36 H36C 109.5 . . ?
H36A C36 H36B 109.5 . . ?
H36A C36 H36C 109.5 . . ?
H36B C36 H36C 109.5 . . ?
C12 C13 C14 122.7(5) . . ?
C12 C13 H13 118.7 . . ?
C14 C13 H13 118.7 . . ?
O8 C8 W2 177.3(5) . . ?
C35 C38 H38A 109.5 . . ?
C35 C38 H38B 109.5 . . ?
C35 C38 H38C 109.5 . . ?
H38A C38 H38B 109.5 . . ?
H38A C38 H38C 109.5 . . ?
H38B C38 H38C 109.5 . . ?
C12 C17 H17A 109.5 . . ?
C12 C17 H17B 109.5 . . ?
C12 C17 H17C 109.5 . . ?
H17A C17 H17B 109.5 . . ?
H17A C17 H17C 109.5 . . ?
H17B C17 H17C 109.5 . . ?
O7 C7 W2 179.4(5) . . ?
C14 C18 H18A 109.5 . . ?
C14 C18 H18B 109.5 . . ?
C14 C18 H18C 109.5 . . ?
H18A C18 H18B 109.5 . . ?
H18A C18 H18C 109.5 . . ?
H18B C18 H18C 109.5 . . ?

loop_
_geom_bond_atom_site_label_1
_geom_bond_atom_site_label_2
_geom_bond_distance
_geom_bond_site_symmetry_2
_geom_bond_publ_flag
W4 P2 2.4380(10) . ?
W4 C26 2.058(5) . ?
W4 C29 2.044(5) . ?
W4 C28 2.049(5) . ?
W4 C27 2.049(5) . ?
W4 C25 2.055(6) . ?
W3 P2 2.4115(11) . ?
W3 C23 2.040(5) . ?
W3 C24 2.045(5) . ?
W3 C21 2.058(5) . ?
W3 C22 2.057(5) . ?
W3 C20 2.074(5) . ?
W2 P1 2.4360(11) . ?
W2 C10 2.038(5) . ?
W2 C9 2.051(5) . ?
W2 C6 2.048(5) . ?
W2 C8 2.073(6) . ?
W2 C7 2.044(5) . ?
W1 P1 2.4134(11) . ?
W1 C3 2.052(6) . ?
W1 C5 2.032(5) . ?
W1 C4 2.057(5) . ?
W1 C1 2.064(5) . ?
W1 C2 2.066(5) . ?
Se2 P2 2.2068(12) . ?
Se2 C30 1.917(4) . ?
Se1 P1 2.1974(13) . ?
Se1 C11 1.924(4) . ?
O15 C24 1.136(6) . ?
O5 C5 1.145(6) . ?
O20 C29 1.136(6) . ?
O3 C3 1.131(7) . ?
O14 C23 1.133(7) . ?
O17 C26 1.140(6) . ?
O19 C28 1.137(6) . ?
O9 C9 1.142(7) . ?
O10 C10 1.140(6) . ?
O12 C21 1.136(6) . ?
O16 C25 1.133(7) . ?
O11 C20 1.124(7) . ?
O18 C27 1.136(6) . ?
O1 C1 1.144(7) . ?
O6 C6 1.134(7) . ?
O4 C4 1.128(7) . ?
O13 C22 1.145(7) . ?
O7 C7 1.145(7) . ?
O8 C8 1.125(7) . ?
C30 C35 1.409(7) . ?
C30 C31 1.410(7) . ?
O2 C2 1.136(7) . ?
C16 C11 1.397(7) . ?
C16 C15 1.387(7) . ?
C16 C19 1.503(7) . ?
C33 C32 1.397(7) . ?
C33 C34 1.386(7) . ?
C33 C37 1.498(7) . ?
C35 C34 1.393(7) . ?
C35 C38 1.506(6) . ?
C12 C11 1.416(7) . ?
C12 C13 1.385(7) . ?
C12 C17 1.509(7) . ?
C14 C15 1.377(7) . ?
C14 C13 1.389(7) . ?
C14 C18 1.507(7) . ?
C31 C32 1.385(7) . ?
C31 C36 1.505(7) . ?
C32 H32 0.9500 . ?
C15 H15 0.9500 . ?
C34 H34 0.9500 . ?
C37 H37A 0.9800 . ?
C37 H37B 0.9800 . ?
C37 H37C 0.9800 . ?
C19 H19A 0.9800 . ?
C19 H19B 0.9800 . ?
C19 H19C 0.9800 . ?
C36 H36A 0.9800 . ?
C36 H36B 0.9800 . ?
C36 H36C 0.9800 . ?
C13 H13 0.9500 . ?
C38 H38A 0.9800 . ?
C38 H38B 0.9800 . ?
C38 H38C 0.9800 . ?
C17 H17A 0.9800 . ?
C17 H17B 0.9800 . ?
C17 H17C 0.9800 . ?
C18 H18A 0.9800 . ?
C18 H18B 0.9800 . ?
C18 H18C 0.9800 . ?

loop_
_geom_torsion_atom_site_label_1
_geom_torsion_atom_site_label_2
_geom_torsion_atom_site_label_3
_geom_torsion_atom_site_label_4
_geom_torsion
_geom_torsion_site_symmetry_1
_geom_torsion_site_symmetry_2
_geom_torsion_site_symmetry_3
_geom_torsion_site_symmetry_4
_geom_torsion_publ_flag
Se2 C30 C35 C34 -174.0(4) . . . . ?
Se2 C30 C35 C38 3.7(7) . . . . ?
Se2 C30 C31 C32 174.3(3) . . . . ?
Se2 C30 C31 C36 -8.5(6) . . . . ?
C30 C35 C34 C33 0.6(7) . . . . ?
C30 C31 C32 C33 -1.3(7) . . . . ?
C35 C30 C31 C32 1.5(7) . . . . ?
C35 C30 C31 C36 178.6(5) . . . . ?
C11 C16 C15 C14 1.3(7) . . . . ?
C11 C12 C13 C14 0.3(7) . . . . ?
C31 C30 C35 C34 -1.2(7) . . . . ?
C31 C30 C35 C38 176.6(5) . . . . ?
C32 C33 C34 C35 -0.4(7) . . . . ?
C15 C16 C11 Se1 -173.5(4) . . . . ?
C15 C16 C11 C12 -1.0(7) . . . . ?
C15 C14 C13 C12 0.0(7) . . . . ?
C34 C33 C32 C31 0.8(7) . . . . ?
C37 C33 C32 C31 -179.7(5) . . . . ?
C37 C33 C34 C35 -180.0(5) . . . . ?
C19 C16 C11 Se1 6.4(6) . . . . ?
C19 C16 C11 C12 178.8(5) . . . . ?
C19 C16 C15 C14 -178.5(5) . . . . ?
C36 C31 C32 C33 -178.5(5) . . . . ?
C13 C12 C11 Se1 172.7(4) . . . . ?
C13 C12 C11 C16 0.2(7) . . . . ?
C13 C14 C15 C16 -0.8(8) . . . . ?
C38 C35 C34 C33 -177.2(5) . . . . ?
C17 C12 C11 Se1 -8.4(7) . . . . ?
C17 C12 C11 C16 179.0(5) . . . . ?
C17 C12 C13 C14 -178.6(5) . . . . ?
C18 C14 C15 C16 179.9(5) . . . . ?
C18 C14 C13 C12 179.3(5) . . . . ?

loop_
_exptl_oxdiff_crystal_face_indexfrac_h
_exptl_oxdiff_crystal_face_indexfrac_k
_exptl_oxdiff_crystal_face_indexfrac_l
_exptl_oxdiff_crystal_face_x
_exptl_oxdiff_crystal_face_y
_exptl_oxdiff_crystal_face_z
0.8623 9.8219 3.9828 -0.7938 0.6082 -0.0028
4.0602 -5.2591 -1.5959 0.5262 -0.4049 -0.7478
-3.2025 6.6118 2.2322 -0.6190 0.4757 0.6250
-6.0701 -1.7880 -4.0700 -0.1432 -0.1897 0.9713
0.5956 0.6580 11.3554 0.6073 0.7928 -0.0518
5.9761 1.7940 4.7723 0.1825 0.2408 -0.9533
4.2288 1.5396 9.5101 0.4612 0.6038 -0.6502
-5.3079 -1.7336 -7.4219 -0.3344 -0.4388 0.8340
0.6924 9.4547 7.2269 -0.5667 0.8233 0.0317
1.6060 9.6453 7.3893 -0.5633 0.8179 -0.1170
-1.0568 -9.5555 -7.3105 0.5668 -0.8234 0.0272
1.5079 -8.1735 -6.2083 0.5246 -0.7632 -0.3772
0.8958 9.8302 5.1439 -0.7259 0.6878 -0.0043
0.6583 8.7360 -0.9602 -0.9725 0.2327 0.0002
-0.0117 5.2264 -6.8575 -0.9576 -0.2843 0.0461
-3.7077 3.0486 -6.1417 -0.7415 -0.2186 0.6343
5.6048 -0.4912 3.8872 0.3670 0.1066 -0.9241
-0.6667 -5.4040 6.6978 0.9566 0.2843 0.0637
0.0468 -1.4807 -11.5319 -0.5206 -0.8513 -0.0661
-4.9678 -2.2927 -8.5650 -0.3371 -0.5467 0.7664
-5.1126 -4.1738 -8.7704 -0.1520 -0.6252 0.7655
0.2369 -4.2517 -11.6405 -0.2302 -0.9639 -0.1339
0.2808 -6.6132 -10.6584 0.0786 -0.9826 -0.1683
-4.6787 -6.3334 -9.2199 0.0572 -0.7456 0.6640
-6.0658 -3.9717 -5.1567 0.0244 -0.3438 0.9387
0.9295 -7.9452 -8.3046 0.3682 -0.8849 -0.2853
-5.6680 -6.7307 -3.9993 0.3911 -0.3739 0.8410
5.3359 -2.3475 0.2146 0.3436 -0.2073 -0.9159
